data_4327917
loop_
_publ_author_name
'M. Angeles Alvarez'
'M. Esther Garc\'ia'
'Daniel Garc\'ia-Viv\'o'
'Alberto Ramos'
'Miguel A. Ruiz'
'Jaime Su\'arez'

_publ_section_title
;
 Symmetrization in a Phosphinidene-Bridged Complex To Give a
 Diphosphanediyl Derivative with Metal-Centered Reactivity
;
_journal_name_full 'Inorganic Chemistry'
_journal_page_first 34
_journal_page_last 36
_journal_paper_doi 10.1021/ic2023456
_journal_volume 51
_journal_year 2012
_chemical_compound_source 'synthesis as described'
_chemical_formula_moiety 'C46 H70 Mo2 P2, 2(C H2 Cl2), 2(B F4)'
_chemical_formula_sum 'C48 H74 B2 Cl4 F8 Mo2 P2'
_chemical_formula_weight 1220.31
_chemical_name_systematic
;
 ?
;
_space_group_IT_number 2
_symmetry_cell_setting triclinic
_symmetry_Int_Tables_number 2
_symmetry_space_group_name_Hall '-P 1'
_symmetry_space_group_name_H-M 'P -1'
_atom_sites_solution_hydrogens geom
_atom_sites_solution_primary direct
_atom_sites_solution_secondary difmap
_audit_conform_dict_location ftp://ftp.iucr.org/pub/cif_core.dic
_audit_conform_dict_name cif_core.dic
_audit_conform_dict_version 2.4
_audit_creation_method 'WinGX routine CIF_UPDATE'
_cell_angle_alpha 83.145(3)
_cell_angle_beta 77.047(4)
_cell_angle_gamma 62.984(4)
_cell_formula_units_Z 1
_cell_length_a 10.1930(5)
_cell_length_b 10.5993(4)
_cell_length_c 14.6459(6)
_cell_measurement_reflns_used 9437
_cell_measurement_temperature 150.1
_cell_measurement_theta_max 73.2032
_cell_measurement_theta_min 3.0942
_cell_measurement_wavelength 1.5418
_cell_volume 1373.51(11)
_computing_cell_refinement
;
CrysAlis RED, Oxford Diffraction Ltd.,
Version 1.171.31.7 (release 18-10-2006 CrysAlis171 .NET)
(compiled Oct 18 2006,16:28:17)
;
_computing_data_collection
;
CrysAlis CCD, Oxford Diffraction Ltd.,
Version 1.171.31.7 (release 18-10-2006 CrysAlis171 .NET)
(compiled Oct 18 2006,16:28:17)
;
_computing_data_reduction
;
CrysAlis RED, Oxford Diffraction Ltd.,
Version 1.171.31.7 (release 18-10-2006 CrysAlis171 .NET)
(compiled Oct 18 2006,16:28:17)
;
_computing_molecular_graphics 'Ortep-3 for Windows (Farrugia, 1997)'
_computing_publication_material 'WinGX publication routines (Farrugia, 1999)'
_computing_structure_refinement 'SHELXL-97 (Sheldrick, 2008)'
_computing_structure_solution 'SHELXS-97 (Sheldrick, 2008)'
_diffrn_ambient_temperature 150.1
_diffrn_measured_fraction_theta_full 0.96
_diffrn_measured_fraction_theta_max 0.96
_diffrn_measurement_device_type 'ONYX CCD'
_diffrn_measurement_method CCD
_diffrn_radiation_monochromator graphite
_diffrn_radiation_probe x-ray
_diffrn_radiation_source 'Nova (Cu) x-ray Source'
_diffrn_radiation_type CuK\a
_diffrn_radiation_wavelength 1.54184
_diffrn_reflns_av_R_equivalents 0.0568
_diffrn_reflns_limit_h_max 12
_diffrn_reflns_limit_h_min -12
_diffrn_reflns_limit_k_max 10
_diffrn_reflns_limit_k_min -13
_diffrn_reflns_limit_l_max 17
_diffrn_reflns_limit_l_min -17
_diffrn_reflns_number 12072
_diffrn_reflns_theta_full 73.36
_diffrn_reflns_theta_max 73.36
_diffrn_reflns_theta_min 3.1
_exptl_absorpt_coefficient_mu 6.578
_exptl_absorpt_correction_T_max 1.00000
_exptl_absorpt_correction_T_min 0.31663
_exptl_absorpt_correction_type multi-scan
_exptl_absorpt_process_details
;
CrysAlisPro, Oxford Diffraction Ltd.,
Version 1.171.34.36 (release 02-08-2010 CrysAlis171 .NET)
(compiled Aug  2 2010,13:00:58)
empirical absorption correction using spherical harmonics,
 implemented in SCALE3 ABSPACK scaling algorithm.
;
_exptl_crystal_colour orange
_exptl_crystal_density_diffrn 1.475
_exptl_crystal_description prism
_exptl_crystal_F_000 626
_exptl_crystal_size_max 0.21
_exptl_crystal_size_mid 0.15
_exptl_crystal_size_min 0.13
_refine_diff_density_max 1.537
_refine_diff_density_min -1.482
_refine_diff_density_rms 0.144
_refine_ls_extinction_method none
_refine_ls_goodness_of_fit_ref 1.047
_refine_ls_hydrogen_treatment mixed
_refine_ls_matrix_type full
_refine_ls_number_parameters 311
_refine_ls_number_reflns 5313
_refine_ls_number_restraints 1
_refine_ls_restrained_S_all 1.047
_refine_ls_R_factor_all 0.0554
_refine_ls_R_factor_gt 0.0518
_refine_ls_shift/su_max 0.001
_refine_ls_shift/su_mean 0
_refine_ls_structure_factor_coef Fsqd
_refine_ls_weighting_details 'calc w=1/[\s^2^(Fo^2^)+(0.0962P)^2^+0.1368P] where P=(Fo^2^+2Fc^2^)/3'
_refine_ls_weighting_scheme calc
_refine_ls_wR_factor_gt 0.1326
_refine_ls_wR_factor_ref 0.1378
_reflns_number_gt 4869
_reflns_number_total 5313
_reflns_threshold_expression >2\s(I)
_cod_data_source_file ic2023456_si_002_2.cif
_cod_data_source_block compound3
_cod_original_cell_volume 1373.51(10)
_cod_database_code 4327917

loop_
_symmetry_equiv_pos_as_xyz
'x, y, z'
'-x, -y, -z'

loop_
_atom_site_label
_atom_site_type_symbol
_atom_site_fract_x
_atom_site_fract_y
_atom_site_fract_z
_atom_site_U_iso_or_equiv
_atom_site_adp_type
_atom_site_occupancy
_atom_site_symmetry_multiplicity
_atom_site_calc_flag
_atom_site_refinement_flags
Mo1 Mo 0.59014(3) 0.73185(3) 0.627641(15) 0.01420(12) Uani 1 1 d D
P1 P 0.55658(11) 0.98081(10) 0.56041(6) 0.0208(2) Uani 1 1 d .
C1 C 0.7184(4) 0.8189(4) 0.5227(2) 0.0203(7) Uani 1 1 d .
C2 C 0.8080(4) 0.7489(4) 0.5930(2) 0.0229(8) Uani 1 1 d .
H2 H 0.8346 0.7925 0.6322 0.027 Uiso 1 1 calc R
C3 C 0.8484(4) 0.6031(4) 0.5924(2) 0.0238(8) Uani 1 1 d .
H3 H 0.9039 0.5342 0.6322 0.029 Uiso 1 1 calc R
C4 C 0.7896(4) 0.5795(4) 0.5200(2) 0.0241(8) Uani 1 1 d .
H4 H 0.7999 0.4924 0.5046 0.029 Uiso 1 1 calc R
C5 C 0.7128(4) 0.7108(4) 0.4756(2) 0.0218(8) Uani 1 1 d .
H5 H 0.6668 0.7247 0.4247 0.026 Uiso 1 1 calc R
C6 C 0.4094(4) 0.8525(4) 0.7606(2) 0.0176(7) Uani 1 1 d .
H6 H 0.3637 0.948 0.7752 0.021 Uiso 1 1 calc R
C7 C 0.5452(4) 0.7615(4) 0.7900(2) 0.0171(7) Uani 1 1 d .
C8 C 0.6100(4) 0.6147(4) 0.7682(2) 0.0167(7) Uani 1 1 d .
H8 H 0.7034 0.5544 0.7826 0.02 Uiso 1 1 calc R
C9 C 0.5369(4) 0.5576(4) 0.7254(2) 0.0169(7) Uani 1 1 d .
C10 C 0.4051(4) 0.6537(4) 0.6949(2) 0.0184(7) Uani 1 1 d .
H10 H 0.3578 0.6193 0.6641 0.022 Uiso 1 1 calc R
C11 C 0.3409(4) 0.8016(4) 0.7091(2) 0.0168(7) Uani 1 1 d .
C12 C 0.6092(4) 0.8163(4) 0.8533(2) 0.0210(7) Uani 1 1 d .
C13 C 0.7759(5) 0.7184(5) 0.8533(3) 0.0281(8) Uani 1 1 d .
H13A H 0.8322 0.7101 0.7904 0.042 Uiso 1 1 calc R
H13B H 0.7872 0.6264 0.8773 0.042 Uiso 1 1 calc R
H13C H 0.8123 0.7573 0.892 0.042 Uiso 1 1 calc R
C14 C 0.5926(5) 0.9651(4) 0.8238(3) 0.0294(9) Uani 1 1 d .
H14A H 0.6411 0.9651 0.7595 0.044 Uiso 1 1 calc R
H14B H 0.6383 0.9937 0.8627 0.044 Uiso 1 1 calc R
H14C H 0.4881 1.03 0.8306 0.044 Uiso 1 1 calc R
C15 C 0.5201(5) 0.8178(5) 0.9528(3) 0.0358(10) Uani 1 1 d .
H15A H 0.5563 0.851 0.9953 0.054 Uiso 1 1 calc R
H15B H 0.5324 0.7236 0.9713 0.054 Uiso 1 1 calc R
H15C H 0.4157 0.8795 0.9542 0.054 Uiso 1 1 calc R
C16 C 0.5926(4) 0.3975(4) 0.7196(3) 0.0213(7) Uani 1 1 d .
C17 C 0.5169(5) 0.3549(5) 0.8125(3) 0.0290(9) Uani 1 1 d .
H17A H 0.5494 0.3746 0.8635 0.043 Uiso 1 1 calc R
H17B H 0.5439 0.2556 0.8126 0.043 Uiso 1 1 calc R
H17C H 0.4099 0.408 0.8196 0.043 Uiso 1 1 calc R
C18 C 0.5484(5) 0.3612(5) 0.6362(3) 0.0285(8) Uani 1 1 d .
H18A H 0.4411 0.4003 0.6455 0.043 Uiso 1 1 calc R
H18B H 0.5912 0.2602 0.6314 0.043 Uiso 1 1 calc R
H18C H 0.5853 0.4004 0.5796 0.043 Uiso 1 1 calc R
C19 C 0.7629(5) 0.3136(4) 0.7104(3) 0.0332(9) Uani 1 1 d .
H19A H 0.8118 0.3441 0.6547 0.05 Uiso 1 1 calc R
H19B H 0.7911 0.2144 0.7068 0.05 Uiso 1 1 calc R
H19C H 0.7925 0.3295 0.7641 0.05 Uiso 1 1 calc R
C20 C 0.1854(4) 0.8984(4) 0.6868(2) 0.0217(7) Uani 1 1 d .
C21 C 0.1494(4) 1.0541(4) 0.6881(3) 0.0276(8) Uani 1 1 d .
H21A H 0.1297 1.082 0.7517 0.041 Uiso 1 1 calc R
H21B H 0.0626 1.1102 0.6607 0.041 Uiso 1 1 calc R
H21C H 0.2333 1.0684 0.6528 0.041 Uiso 1 1 calc R
C22 C 0.0720(4) 0.8685(5) 0.7643(3) 0.0311(9) Uani 1 1 d .
H22A H 0.079 0.8906 0.8241 0.047 Uiso 1 1 calc R
H22B H 0.0943 0.7703 0.7639 0.047 Uiso 1 1 calc R
H22C H -0.0278 0.9259 0.753 0.047 Uiso 1 1 calc R
C23 C 0.1692(4) 0.8656(5) 0.5913(3) 0.0307(9) Uani 1 1 d .
H23A H 0.0664 0.9177 0.5842 0.046 Uiso 1 1 calc R
H23B H 0.1993 0.766 0.5882 0.046 Uiso 1 1 calc R
H23C H 0.2317 0.8927 0.5419 0.046 Uiso 1 1 calc R
B1 B 0.8635(5) 0.5809(6) 0.2379(3) 0.0287(10) Uani 1 1 d .
F1 F 0.8464(3) 0.4853(3) 0.30913(19) 0.0425(6) Uani 1 1 d .
F2 F 0.9933(3) 0.5936(3) 0.23980(17) 0.0349(6) Uani 1 1 d .
F3 F 0.7405(3) 0.7110(3) 0.25250(17) 0.0345(6) Uani 1 1 d .
F4 F 0.8776(3) 0.5288(3) 0.15179(18) 0.0457(7) Uani 1 1 d .
C90 C 0.9445(6) 0.3124(6) 0.9883(4) 0.0483(13) Uani 1 1 d .
H90A H 0.9527 0.3472 1.044 0.058 Uiso 1 1 calc R
H90B H 0.9633 0.3703 0.9353 0.058 Uiso 1 1 calc R
Cl1 Cl 1.0819(2) 0.13419(18) 0.97103(10) 0.0695(4) Uani 1 1 d .
Cl2 Cl 0.7630(2) 0.3292(3) 1.00034(15) 0.0963(7) Uani 1 1 d .
H1 H 0.477(5) 0.745(6) 0.549(3) 0.052(16) Uiso 1 1 d D

loop_
_atom_site_aniso_label
_atom_site_aniso_U_11
_atom_site_aniso_U_22
_atom_site_aniso_U_33
_atom_site_aniso_U_23
_atom_site_aniso_U_13
_atom_site_aniso_U_12
Mo1 0.01494(18) 0.01253(19) 0.01396(17) 0.00101(11) -0.00183(11) -0.00578(13)
P1 0.0296(5) 0.0169(5) 0.0175(4) 0.0028(3) -0.0046(3) -0.0123(4)
C1 0.0237(18) 0.021(2) 0.0155(15) 0.0038(13) 0.0007(13) -0.0119(16)
C2 0.0168(17) 0.033(2) 0.0236(17) 0.0013(15) 0.0014(13) -0.0183(17)
C3 0.0127(16) 0.028(2) 0.0227(17) 0.0051(15) -0.0017(13) -0.0044(15)
C4 0.0227(18) 0.022(2) 0.0193(16) -0.0025(14) 0.0044(14) -0.0058(16)
C5 0.0195(17) 0.025(2) 0.0143(15) -0.0014(13) 0.0032(13) -0.0073(16)
C6 0.0201(17) 0.0103(18) 0.0182(15) -0.0006(13) 0.0008(13) -0.0050(14)
C7 0.0222(17) 0.020(2) 0.0112(14) -0.0007(12) -0.0015(12) -0.0120(15)
C8 0.0180(16) 0.0141(18) 0.0151(14) 0.0045(12) -0.0043(12) -0.0052(14)
C9 0.0184(16) 0.0128(19) 0.0182(15) 0.0008(13) -0.0005(12) -0.0076(14)
C10 0.0148(16) 0.021(2) 0.0205(16) 0.0028(13) -0.0021(12) -0.0102(15)
C11 0.0138(16) 0.0162(19) 0.0189(15) 0.0026(13) -0.0011(12) -0.0069(14)
C12 0.0239(18) 0.019(2) 0.0214(16) -0.0023(14) -0.0064(14) -0.0087(16)
C13 0.030(2) 0.027(2) 0.0308(19) -0.0041(16) -0.0142(16) -0.0115(18)
C14 0.042(2) 0.019(2) 0.035(2) 0.0000(16) -0.0146(17) -0.0161(19)
C15 0.046(3) 0.048(3) 0.0183(18) -0.0093(17) 0.0002(17) -0.025(2)
C16 0.0212(17) 0.0117(19) 0.0323(18) 0.0004(14) -0.0058(14) -0.0084(15)
C17 0.036(2) 0.019(2) 0.035(2) 0.0100(16) -0.0121(17) -0.0158(18)
C18 0.030(2) 0.021(2) 0.036(2) -0.0074(16) -0.0056(16) -0.0109(17)
C19 0.026(2) 0.014(2) 0.056(3) -0.0011(18) -0.0088(18) -0.0059(17)
C20 0.0175(17) 0.019(2) 0.0240(17) 0.0049(14) -0.0037(13) -0.0057(15)
C21 0.0209(18) 0.017(2) 0.036(2) 0.0070(16) -0.0057(15) -0.0022(16)
C22 0.0160(18) 0.030(2) 0.041(2) 0.0088(18) 0.0002(16) -0.0091(17)
C23 0.0225(19) 0.034(3) 0.032(2) 0.0003(17) -0.0130(15) -0.0065(18)
B1 0.023(2) 0.035(3) 0.029(2) -0.0069(18) -0.0031(17) -0.012(2)
F1 0.0434(15) 0.0351(16) 0.0497(15) 0.0025(12) -0.0043(12) -0.0210(13)
F2 0.0279(12) 0.0389(16) 0.0446(14) 0.0019(11) -0.0116(10) -0.0189(12)
F3 0.0273(12) 0.0339(15) 0.0379(13) -0.0037(10) -0.0061(10) -0.0090(11)
F4 0.0392(15) 0.061(2) 0.0386(14) -0.0222(13) -0.0038(11) -0.0200(14)
C90 0.052(3) 0.050(3) 0.049(3) 0.013(2) -0.015(2) -0.029(3)
Cl1 0.0988(13) 0.0571(10) 0.0484(7) -0.0086(6) -0.0079(7) -0.0318(9)
Cl2 0.0702(12) 0.150(2) 0.0947(13) 0.0045(13) -0.0302(10) -0.0666(14)

loop_
_atom_type_symbol
_atom_type_description
_atom_type_scat_dispersion_real
_atom_type_scat_dispersion_imag
_atom_type_scat_source
C C 0.0181 0.0091 'International Tables Vol C Tables 4.2.6.8 and 6.1.1.4'
H H 0 0 'International Tables Vol C Tables 4.2.6.8 and 6.1.1.4'
B B 0.009 0.0039 'International Tables Vol C Tables 4.2.6.8 and 6.1.1.4'
F F 0.0727 0.0534 'International Tables Vol C Tables 4.2.6.8 and 6.1.1.4'
Mo Mo -0.0483 2.7339 'International Tables Vol C Tables 4.2.6.8 and 6.1.1.4'
P P 0.2955 0.4335 'International Tables Vol C Tables 4.2.6.8 and 6.1.1.4'
Cl Cl 0.3639 0.7018 'International Tables Vol C Tables 4.2.6.8 and 6.1.1.4'

loop_
_geom_angle_atom_site_label_1
_geom_angle_atom_site_label_2
_geom_angle_atom_site_label_3
_geom_angle
_geom_angle_site_symmetry_1
_geom_angle_site_symmetry_3
C1 Mo1 C2 37.79(13) . .
C1 Mo1 C8 138.27(13) . .
C2 Mo1 C8 100.54(13) . .
C1 Mo1 C5 37.42(14) . .
C2 Mo1 C5 61.31(13) . .
C8 Mo1 C5 141.06(13) . .
C1 Mo1 C3 61.60(14) . .
C2 Mo1 C3 35.88(15) . .
C8 Mo1 C3 84.71(12) . .
C5 Mo1 C3 60.15(13) . .
C1 Mo1 C4 61.29(14) . .
C2 Mo1 C4 60.10(14) . .
C8 Mo1 C4 105.58(13) . .
C5 Mo1 C4 35.70(14) . .
C3 Mo1 C4 35.77(13) . .
C1 Mo1 C7 124.51(12) . .
C2 Mo1 C7 96.76(12) . .
C8 Mo1 C7 36.03(13) . .
C5 Mo1 C7 158.05(13) . .
C3 Mo1 C7 102.27(12) . .
C4 Mo1 C7 134.52(13) . .
C1 Mo1 C11 138.74(13) . .
C2 Mo1 C11 152.60(14) . .
C8 Mo1 C11 74.73(12) . .
C5 Mo1 C11 137.25(13) . .
C3 Mo1 C11 158.94(13) . .
C4 Mo1 C11 147.29(13) . .
C7 Mo1 C11 63.25(12) . .
C1 Mo1 C10 158.87(13) . .
C2 Mo1 C10 161.57(14) . .
C8 Mo1 C10 62.47(12) . .
C5 Mo1 C10 126.86(13) . .
C3 Mo1 C10 129.37(14) . .
C4 Mo1 C10 115.24(14) . .
C7 Mo1 C10 73.87(12) . .
C11 Mo1 C10 34.93(13) . .
C1 Mo1 C6 125.85(13) . .
C2 Mo1 C6 118.63(13) . .
C8 Mo1 C6 62.86(12) . .
C5 Mo1 C6 155.61(14) . .
C3 Mo1 C6 136.00(13) . .
C4 Mo1 C6 168.36(13) . .
C7 Mo1 C6 34.64(12) . .
C11 Mo1 C6 34.92(12) . .
C10 Mo1 C6 61.87(12) . .
C1 Mo1 C9 158.05(14) . .
C2 Mo1 C9 127.37(13) . .
C8 Mo1 C9 35.46(12) . .
C5 Mo1 C9 127.72(13) . .
C3 Mo1 C9 97.63(13) . .
C4 Mo1 C9 97.96(13) . .
C7 Mo1 C9 63.81(12) . .
C11 Mo1 C9 62.78(12) . .
C10 Mo1 C9 34.25(12) . .
C6 Mo1 C9 73.46(12) . .
C1 Mo1 P1 42.94(10) . .
C2 Mo1 P1 67.71(11) . .
C8 Mo1 P1 137.32(9) . .
C5 Mo1 P1 71.00(10) . .
C3 Mo1 P1 101.19(10) . .
C4 Mo1 P1 102.91(10) . .
C7 Mo1 P1 102.50(9) . .
C11 Mo1 P1 97.09(9) . .
C10 Mo1 P1 129.24(9) . .
C6 Mo1 P1 86.28(9) . .
C9 Mo1 P1 158.87(9) . .
C1 Mo1 H1 91.5(18) . .
C2 Mo1 H1 127.1(18) . .
C8 Mo1 H1 128.6(18) . .
C5 Mo1 H1 67.5(18) . .
C3 Mo1 H1 121.5(18) . .
C4 Mo1 H1 85.9(18) . .
C7 Mo1 H1 133.7(18) . .
C11 Mo1 H1 70.5(18) . .
C10 Mo1 H1 67.3(18) . .
C6 Mo1 H1 102.3(18) . .
C9 Mo1 H1 94.1(19) . .
P1 Mo1 H1 84.2(19) . .
C1 P1 P1 98.59(13) . 2_676
C1 P1 Mo1 56.13(11) . .
P1 P1 Mo1 105.55(6) 2_676 .
C5 C1 C2 106.9(3) . .
C5 C1 P1 123.2(3) . .
C2 C1 P1 114.0(3) . .
C5 C1 Mo1 74.77(19) . .
C2 C1 Mo1 73.46(18) . .
P1 C1 Mo1 80.93(13) . .
C3 C2 C1 108.4(3) . .
C3 C2 Mo1 74.58(19) . .
C1 C2 Mo1 68.74(18) . .
C3 C2 H2 125.8 . .
C1 C2 H2 125.8 . .
Mo1 C2 H2 122.5 . .
C2 C3 C4 108.1(3) . .
C2 C3 Mo1 69.5(2) . .
C4 C3 Mo1 72.6(2) . .
C2 C3 H3 126 . .
C4 C3 H3 126 . .
Mo1 C3 H3 123.5 . .
C5 C4 C3 108.4(4) . .
C5 C4 Mo1 70.3(2) . .
C3 C4 Mo1 71.6(2) . .
C5 C4 H4 125.8 . .
C3 C4 H4 125.8 . .
Mo1 C4 H4 123.9 . .
C4 C5 C1 108.0(3) . .
C4 C5 Mo1 74.0(2) . .
C1 C5 Mo1 67.81(18) . .
C4 C5 H5 126 . .
C1 C5 H5 126 . .
Mo1 C5 H5 123.7 . .
C7 C6 C11 121.4(3) . .
C7 C6 Mo1 71.47(19) . .
C11 C6 Mo1 71.75(19) . .
C7 C6 H6 119.3 . .
C11 C6 H6 119.3 . .
Mo1 C6 H6 130.2 . .
C6 C7 C8 117.5(3) . .
C6 C7 C12 120.3(3) . .
C8 C7 C12 121.8(3) . .
C6 C7 Mo1 73.89(18) . .
C8 C7 Mo1 69.08(17) . .
C12 C7 Mo1 134.0(2) . .
C9 C8 C7 122.5(3) . .
C9 C8 Mo1 76.55(19) . .
C7 C8 Mo1 74.89(18) . .
C9 C8 H8 118.7 . .
C7 C8 H8 118.7 . .
Mo1 C8 H8 120.9 . .
C10 C9 C8 117.1(3) . .
C10 C9 C16 121.1(3) . .
C8 C9 C16 121.6(3) . .
C10 C9 Mo1 72.19(19) . .
C8 C9 Mo1 67.99(18) . .
C16 C9 Mo1 134.7(2) . .
C9 C10 C11 122.5(3) . .
C9 C10 Mo1 73.55(19) . .
C11 C10 Mo1 72.25(18) . .
C9 C10 H10 118.7 . .
C11 C10 H10 118.7 . .
Mo1 C10 H10 127.7 . .
C10 C11 C6 118.4(3) . .
C10 C11 C20 119.9(3) . .
C6 C11 C20 120.6(3) . .
C10 C11 Mo1 72.81(19) . .
C6 C11 Mo1 73.33(19) . .
C20 C11 Mo1 135.0(2) . .
C14 C12 C15 109.9(3) . .
C14 C12 C13 108.3(3) . .
C15 C12 C13 108.4(3) . .
C14 C12 C7 111.9(3) . .
C15 C12 C7 106.2(3) . .
C13 C12 C7 112.0(3) . .
C12 C13 H13A 109.5 . .
C12 C13 H13B 109.5 . .
H13A C13 H13B 109.5 . .
C12 C13 H13C 109.5 . .
H13A C13 H13C 109.5 . .
H13B C13 H13C 109.5 . .
C12 C14 H14A 109.5 . .
C12 C14 H14B 109.5 . .
H14A C14 H14B 109.5 . .
C12 C14 H14C 109.5 . .
H14A C14 H14C 109.5 . .
H14B C14 H14C 109.5 . .
C12 C15 H15A 109.5 . .
C12 C15 H15B 109.5 . .
H15A C15 H15B 109.5 . .
C12 C15 H15C 109.5 . .
H15A C15 H15C 109.5 . .
H15B C15 H15C 109.5 . .
C19 C16 C9 113.2(3) . .
C19 C16 C17 108.6(3) . .
C9 C16 C17 105.0(3) . .
C19 C16 C18 107.9(3) . .
C9 C16 C18 111.3(3) . .
C17 C16 C18 110.8(3) . .
C16 C17 H17A 109.5 . .
C16 C17 H17B 109.5 . .
H17A C17 H17B 109.5 . .
C16 C17 H17C 109.5 . .
H17A C17 H17C 109.5 . .
H17B C17 H17C 109.5 . .
C16 C18 H18A 109.5 . .
C16 C18 H18B 109.5 . .
H18A C18 H18B 109.5 . .
C16 C18 H18C 109.5 . .
H18A C18 H18C 109.5 . .
H18B C18 H18C 109.5 . .
C16 C19 H19A 109.5 . .
C16 C19 H19B 109.5 . .
H19A C19 H19B 109.5 . .
C16 C19 H19C 109.5 . .
H19A C19 H19C 109.5 . .
H19B C19 H19C 109.5 . .
C21 C20 C11 111.9(3) . .
C21 C20 C23 109.1(3) . .
C11 C20 C23 112.1(3) . .
C21 C20 C22 109.1(3) . .
C11 C20 C22 106.1(3) . .
C23 C20 C22 108.5(3) . .
C20 C21 H21A 109.5 . .
C20 C21 H21B 109.5 . .
H21A C21 H21B 109.5 . .
C20 C21 H21C 109.5 . .
H21A C21 H21C 109.5 . .
H21B C21 H21C 109.5 . .
C20 C22 H22A 109.5 . .
C20 C22 H22B 109.5 . .
H22A C22 H22B 109.5 . .
C20 C22 H22C 109.5 . .
H22A C22 H22C 109.5 . .
H22B C22 H22C 109.5 . .
C20 C23 H23A 109.5 . .
C20 C23 H23B 109.5 . .
H23A C23 H23B 109.5 . .
C20 C23 H23C 109.5 . .
H23A C23 H23C 109.5 . .
H23B C23 H23C 109.5 . .
F3 B1 F4 110.4(4) . .
F3 B1 F2 109.8(4) . .
F4 B1 F2 109.2(3) . .
F3 B1 F1 109.4(3) . .
F4 B1 F1 109.0(4) . .
F2 B1 F1 108.9(4) . .
Cl2 C90 Cl1 111.9(3) . .
Cl2 C90 H90A 109.2 . .
Cl1 C90 H90A 109.2 . .
Cl2 C90 H90B 109.2 . .
Cl1 C90 H90B 109.2 . .
H90A C90 H90B 107.9 . .

loop_
_geom_bond_atom_site_label_1
_geom_bond_atom_site_label_2
_geom_bond_distance
_geom_bond_site_symmetry_2
Mo1 C1 2.186(3) .
Mo1 C2 2.249(3) .
Mo1 C8 2.273(3) .
Mo1 C5 2.278(3) .
Mo1 C3 2.314(4) .
Mo1 C4 2.327(4) .
Mo1 C7 2.350(3) .
Mo1 C11 2.360(3) .
Mo1 C10 2.367(3) .
Mo1 C6 2.381(3) .
Mo1 C9 2.385(3) .
Mo1 P1 2.6001(10) .
Mo1 H1 1.752(19) .
P1 C1 1.794(4) .
P1 P1 2.2235(18) 2_676
C1 C5 1.435(5) .
C1 C2 1.438(5) .
C2 C3 1.407(6) .
C2 H2 0.93 .
C3 C4 1.425(5) .
C3 H3 0.93 .
C4 C5 1.412(6) .
C4 H4 0.93 .
C5 H5 0.93 .
C6 C7 1.409(5) .
C6 C11 1.423(5) .
C6 H6 0.93 .
C7 C8 1.431(5) .
C7 C12 1.538(5) .
C8 C9 1.423(5) .
C8 H8 0.93 .
C9 C10 1.400(5) .
C9 C16 1.532(5) .
C10 C11 1.419(5) .
C10 H10 0.93 .
C11 C20 1.532(5) .
C12 C14 1.526(5) .
C12 C15 1.533(5) .
C12 C13 1.537(5) .
C13 H13A 0.96 .
C13 H13B 0.96 .
C13 H13C 0.96 .
C14 H14A 0.96 .
C14 H14B 0.96 .
C14 H14C 0.96 .
C15 H15A 0.96 .
C15 H15B 0.96 .
C15 H15C 0.96 .
C16 C19 1.531(5) .
C16 C17 1.533(5) .
C16 C18 1.536(5) .
C17 H17A 0.96 .
C17 H17B 0.96 .
C17 H17C 0.96 .
C18 H18A 0.96 .
C18 H18B 0.96 .
C18 H18C 0.96 .
C19 H19A 0.96 .
C19 H19B 0.96 .
C19 H19C 0.96 .
C20 C21 1.520(6) .
C20 C23 1.542(5) .
C20 C22 1.544(5) .
C21 H21A 0.96 .
C21 H21B 0.96 .
C21 H21C 0.96 .
C22 H22A 0.96 .
C22 H22B 0.96 .
C22 H22C 0.96 .
C23 H23A 0.96 .
C23 H23B 0.96 .
C23 H23C 0.96 .
B1 F3 1.378(6) .
B1 F4 1.389(5) .
B1 F2 1.396(5) .
B1 F1 1.404(6) .
C90 Cl2 1.746(5) .
C90 Cl1 1.774(6) .
C90 H90A 0.97 .
C90 H90B 0.97 .
